data_9005690
loop_
_publ_author_name
'Karanovic, L.'
'Rosic, A.'
'Poleti, D.'

_publ_section_title
;
 Crystal structure of nobleite, Ca[B6O9(OH)2]*3H2O, from Jarandol (Serbia)
 Note: Ca analogue of tunellite
;
_journal_name_full 'European Journal of Mineralogy'
_journal_page_first 825
_journal_page_last 833
_journal_volume 16
_journal_year 2004
_chemical_compound_source 'Kopaonik Mt, central Serbia'
_chemical_formula_sum 'B6 Ca H8 O14'
_chemical_name_mineral Nobleite
_space_group_IT_number 14
_symmetry_space_group_name_Hall '-P 2yab'
_symmetry_space_group_name_H-M 'P 1 21/a 1'
_cell_angle_alpha 90
_cell_angle_beta 111.801
_cell_angle_gamma 90
_cell_length_a 14.580
_cell_length_b 8.0240
_cell_length_c 9.8486
_cell_formula_units_Z 4
_cell_volume 1069.782
_database_code_amcsd 0007081
_exptl_crystal_density_diffrn 2.092
_cod_original_formula_sum 'Ca B6 O14 H8'
_cod_database_code 9005690

loop_
_space_group_symop_operation_xyz
x,y,z
1/2+x,1/2-y,z
1/2-x,1/2+y,-z
-x,-y,-z

loop_
_atom_site_aniso_label
_atom_site_aniso_U_11
_atom_site_aniso_U_22
_atom_site_aniso_U_33
_atom_site_aniso_U_12
_atom_site_aniso_U_13
_atom_site_aniso_U_23
Ca 0.02110 0.01460 0.01200 -0.00190 0.00760 -0.00090
B1 0.01550 0.01040 0.00990 0.00150 0.00610 0.00000
B2 0.01820 0.00930 0.00820 0.00100 0.00580 0.00140
B3 0.01460 0.01680 0.01650 0.00100 0.00510 0.00140
B4 0.01660 0.00960 0.00990 0.00130 0.00610 0.00100
B5 0.01710 0.01040 0.01060 -0.00160 0.00560 -0.00100
B6 0.01610 0.01040 0.01010 -0.00230 0.00580 -0.00170
O1 0.02320 0.01170 0.01200 0.00320 0.01070 0.00270
O2 0.02500 0.01020 0.01010 0.00280 0.00810 0.00060
O3 0.01970 0.04300 0.01870 0.01300 0.00750 0.00590
O4 0.03190 0.04140 0.03750 -0.00280 0.00420 -0.00810
O5 0.01530 0.01840 0.03010 0.00010 0.00890 0.00250
O6 0.02380 0.01130 0.01020 0.00360 0.00810 0.00040
O7 0.02730 0.01150 0.01010 0.00500 0.00800 0.00020
O8 0.02100 0.01250 0.01250 0.00270 0.00870 0.00300
O9 0.02050 0.01330 0.01130 0.00410 0.00890 0.00320
O10 0.01480 0.02350 0.01290 0.00360 0.00590 0.00050
O11 0.01590 0.02320 0.01210 0.00470 0.00470 0.00230
O12 0.02040 0.02350 0.02880 0.00020 0.01180 0.00320
O13 0.02710 0.03620 0.03010 -0.00370 0.00840 -0.00830
O14 0.01640 0.00900 0.00860 0.00160 0.00670 0.00140

loop_
_atom_site_label
_atom_site_fract_x
_atom_site_fract_y
_atom_site_fract_z
_atom_site_U_iso_or_equiv
Ca 0.19040 0.05330 0.21720 0.01500
B1 0.18380 0.14960 0.84440 0.01200
B2 0.18450 0.15100 0.58090 0.01200
B3 0.03710 0.23240 0.62830 0.01600
B4 0.29800 -0.05650 0.77190 0.01200
B5 0.24400 -0.11590 0.51210 0.01300
B6 0.24960 -0.11370 0.98250 0.01200
O1 0.19320 0.02910 0.95970 0.01400
O2 0.19930 0.03590 0.47710 0.01500
O3 -0.05460 0.30610 0.57420 0.02700
O4 0.02840 0.18730 0.20820 0.03900
O5 0.39020 0.03390 0.80260 0.02100
O6 0.25340 -0.20050 0.39810 0.01500
O7 0.27990 -0.17370 0.65200 0.01600
O8 0.25300 -0.20510 0.10040 0.01500
O9 0.29950 -0.15740 0.89550 0.01400
O10 0.08060 0.19990 0.77440 0.01700
O11 0.08070 0.19680 0.53170 0.01700
O12 0.06130 -0.14460 0.10610 0.02400
O13 0.36610 0.09170 0.28920 0.03200
O14 0.21460 0.06740 0.72980 0.01100
H1 -0.07800 0.33700 0.63600 0.04600
H2 -0.02600 0.16100 0.13700 0.12000
H3 0.00800 0.18000 0.29000 0.12000
H4 0.43100 -0.03300 0.82100 0.05900
H5 0.09000 -0.25300 0.12900 0.07600
H6 0.01100 -0.14800 0.13000 0.05900
H7 0.40200 0.07200 0.25900 0.13000
H8 0.39000 0.12000 0.37300 0.09000

loop_
_cod_related_entry_id
_cod_related_entry_database
_cod_related_entry_code
1 AMCSD 0007081
